data_4305254
loop_
_publ_author_name
'V. Rajalakshmi'
'V. R. Vijayaraghavan'
'Babu Varghese'
'A. Raghavan'

_publ_section_title
;
Novel Michael Addition Products of Bis(amino acidato)metal(II) Complexes:
Synthesis, Characterization, Dye Degradation, and Oxidation Properties
;
_journal_name_full 'Inorganic Chemistry'
_journal_page_first 5821
_journal_page_last 5830
_journal_paper_doi 10.1021/ic800086y
_journal_volume 47
_journal_year 2008
_chemical_formula_sum 'C10 H18 N4 Ni O6'
_chemical_formula_weight 348.99
_chemical_name_systematic
;
 ?
;
_space_group_IT_number 14
_symmetry_cell_setting monoclinic
_symmetry_space_group_name_Hall '-P 2yn'
_symmetry_space_group_name_H-M 'P 1 21/n 1'
_atom_sites_solution_hydrogens geom
_atom_sites_solution_primary direct
_atom_sites_solution_secondary difmap
_audit_creation_method SHELXL-97
_cell_angle_alpha 90.00
_cell_angle_beta 110.672(2)
_cell_angle_gamma 90.00
_cell_formula_units_Z 2
_cell_length_a 5.4812(2)
_cell_length_b 22.7449(8)
_cell_length_c 6.4258(2)
_cell_measurement_reflns_used 4648
_cell_measurement_temperature 293(2)
_cell_measurement_theta_max 31.0
_cell_measurement_theta_min 3.5
_cell_volume 749.52(5)
_computing_cell_refinement 'APEX2/SAINT (Bruker, 2004)'
_computing_data_collection 'APEX2 (Bruker, 2004)'
_computing_data_reduction 'SAINT/XPREP (Bruker, 2004)'
_computing_molecular_graphics 'ORTEP32 (WINGX)'
_computing_publication_material 'SHELXL-97 (Sheldrick, 1997)'
_computing_structure_refinement 'SHELXL-97 (Sheldrick, 1997)'
_computing_structure_solution 'SIR92 (WINGX)'
_diffrn_ambient_temperature 293(2)
_diffrn_measured_fraction_theta_full 0.996
_diffrn_measured_fraction_theta_max 0.986
_diffrn_measurement_device_type 'Bruker axs (Kappa apex2)'
_diffrn_measurement_method '\w and \f scan'
_diffrn_radiation_monochromator graphite
_diffrn_radiation_source 'fine-focus sealed tube'
_diffrn_radiation_type MoK\a
_diffrn_radiation_wavelength 0.71073
_diffrn_reflns_av_R_equivalents 0.0361
_diffrn_reflns_av_sigmaI/netI 0.0286
_diffrn_reflns_limit_h_max 8
_diffrn_reflns_limit_h_min -8
_diffrn_reflns_limit_k_max 32
_diffrn_reflns_limit_k_min -33
_diffrn_reflns_limit_l_max 9
_diffrn_reflns_limit_l_min -5
_diffrn_reflns_number 10385
_diffrn_reflns_theta_full 25.00
_diffrn_reflns_theta_max 32.06
_diffrn_reflns_theta_min 3.51
_diffrn_standards_decay_% 0
_exptl_absorpt_coefficient_mu 1.326
_exptl_absorpt_correction_T_max 0.820
_exptl_absorpt_correction_T_min 0.697
_exptl_absorpt_correction_type multi-scan
_exptl_crystal_colour 'pale blue'
_exptl_crystal_density_diffrn 1.546
_exptl_crystal_density_method 'not measured'
_exptl_crystal_description plate
_exptl_crystal_F_000 364
_exptl_crystal_size_max 0.30
_exptl_crystal_size_mid 0.20
_exptl_crystal_size_min 0.20
_refine_diff_density_max 0.344
_refine_diff_density_min -0.305
_refine_diff_density_rms 0.056
_refine_ls_extinction_method none
_refine_ls_goodness_of_fit_ref 1.046
_refine_ls_hydrogen_treatment mixed
_refine_ls_matrix_type full
_refine_ls_number_parameters 109
_refine_ls_number_reflns 2583
_refine_ls_number_restraints 2
_refine_ls_restrained_S_all 1.045
_refine_ls_R_factor_all 0.0429
_refine_ls_R_factor_gt 0.0312
_refine_ls_shift/su_max 0.000
_refine_ls_shift/su_mean 0.000
_refine_ls_structure_factor_coef Fsqd
_refine_ls_weighting_details 'calc w=1/[\s^2^(Fo^2^)+(0.0267P)^2^+0.3000P] where P=(Fo^2^+2Fc^2^)/3'
_refine_ls_weighting_scheme calc
_refine_ls_wR_factor_gt 0.0700
_refine_ls_wR_factor_ref 0.0737
_reflns_number_gt 2104
_reflns_number_total 2583
_reflns_threshold_expression >2sigma(I)
_cod_data_source_file ic800086y-file004_2.cif
_cod_data_source_block 1b
_cod_original_cell_volume 749.52(4)
_cod_database_code 4305254

loop_
_symmetry_equiv_pos_as_xyz
'x, y, z'
'-x+1/2, y+1/2, -z+1/2'
'-x, -y, -z'
'x-1/2, -y-1/2, z-1/2'

loop_
_atom_site_label
_atom_site_type_symbol
_atom_site_fract_x
_atom_site_fract_y
_atom_site_fract_z
_atom_site_U_iso_or_equiv
_atom_site_adp_type
_atom_site_occupancy
_atom_site_symmetry_multiplicity
_atom_site_calc_flag
_atom_site_refinement_flags
_atom_site_disorder_assembly
_atom_site_disorder_group
C1 C 0.1831(3) -0.06604(6) -0.2840(2) 0.0262(3) Uani 1 1 d . . .
C2 C 0.0346(4) -0.11139(7) -0.2023(3) 0.0403(4) Uani 1 1 d . . .
H2A H -0.0718 -0.1348 -0.3277 0.048 Uiso 1 1 calc R . .
H2B H 0.1585 -0.1375 -0.0983 0.048 Uiso 1 1 calc R . .
C3 C -0.1568(4) -0.12166(7) 0.0872(3) 0.0366(4) Uani 1 1 d . . .
H3A H -0.2641 -0.1010 0.1554 0.044 Uiso 1 1 calc R . .
H3B H 0.0150 -0.1266 0.1997 0.044 Uiso 1 1 calc R . .
C4 C -0.2749(4) -0.18243(7) 0.0127(3) 0.0416(4) Uani 1 1 d . . .
H4A H -0.4356 -0.1786 -0.1141 0.050 Uiso 1 1 calc R . .
H4B H -0.1546 -0.2062 -0.0315 0.050 Uiso 1 1 calc R . .
C5 C -0.3275(4) -0.21070(9) 0.1959(4) 0.0586(6) Uani 1 1 d . . .
N1 N -0.1332(2) -0.08524(5) -0.0934(2) 0.0250(2) Uani 1 1 d . . .
N2 N -0.3654(6) -0.23036(11) 0.3432(5) 0.0998(9) Uani 1 1 d . . .
O1 O 0.1781(2) -0.01300(4) -0.22719(17) 0.0287(2) Uani 1 1 d . . .
O2 O 0.3116(2) -0.08503(5) -0.39522(18) 0.0334(2) Uani 1 1 d . . .
O3 O 0.3421(2) -0.03575(5) 0.23414(18) 0.0324(2) Uani 1 1 d D . .
Ni Ni 0.0000 0.0000 0.0000 0.02280(8) Uani 1 2 d S . .
H1 H -0.282(4) -0.0803(8) -0.187(3) 0.039(5) Uiso 1 1 d . . .
H3C H 0.484(2) -0.0217(9) 0.246(4) 0.053(6) Uiso 1 1 d D . .
H3D H 0.340(5) -0.0461(10) 0.3556(18) 0.065(7) Uiso 1 1 d D . .

loop_
_atom_site_aniso_label
_atom_site_aniso_U_11
_atom_site_aniso_U_22
_atom_site_aniso_U_33
_atom_site_aniso_U_23
_atom_site_aniso_U_13
_atom_site_aniso_U_12
C1 0.0240(6) 0.0327(7) 0.0232(6) 0.0019(5) 0.0100(5) -0.0018(5)
C2 0.0490(10) 0.0290(8) 0.0585(11) -0.0059(7) 0.0385(9) -0.0070(7)
C3 0.0500(10) 0.0279(7) 0.0381(8) 0.0018(6) 0.0233(7) -0.0078(7)
C4 0.0464(10) 0.0270(8) 0.0602(11) 0.0022(7) 0.0298(9) -0.0048(7)
C5 0.0613(13) 0.0391(10) 0.0806(15) 0.0145(10) 0.0315(12) -0.0107(9)
N1 0.0234(6) 0.0244(5) 0.0301(6) 0.0016(4) 0.0131(5) -0.0024(4)
N2 0.121(2) 0.0880(17) 0.1016(19) 0.0332(14) 0.0534(17) -0.0334(15)
O1 0.0327(5) 0.0284(5) 0.0302(5) 0.0003(4) 0.0176(4) -0.0052(4)
O2 0.0347(6) 0.0402(6) 0.0323(5) 0.0006(4) 0.0205(5) 0.0021(5)
O3 0.0269(5) 0.0395(6) 0.0310(6) 0.0085(4) 0.0104(4) -0.0037(4)
Ni 0.02467(12) 0.02216(12) 0.02506(12) 0.00146(9) 0.01308(9) -0.00297(9)

loop_
_atom_type_symbol
_atom_type_description
_atom_type_scat_dispersion_real
_atom_type_scat_dispersion_imag
_atom_type_scat_source
C C 0.0033 0.0016 'International Tables Vol C Tables 4.2.6.8 and 6.1.1.4'
H H 0.0000 0.0000 'International Tables Vol C Tables 4.2.6.8 and 6.1.1.4'
N N 0.0061 0.0033 'International Tables Vol C Tables 4.2.6.8 and 6.1.1.4'
O O 0.0106 0.0060 'International Tables Vol C Tables 4.2.6.8 and 6.1.1.4'
Ni Ni 0.3393 1.1124 'International Tables Vol C Tables 4.2.6.8 and 6.1.1.4'

loop_
_geom_angle_atom_site_label_1
_geom_angle_atom_site_label_2
_geom_angle_atom_site_label_3
_geom_angle
_geom_angle_site_symmetry_1
_geom_angle_site_symmetry_3
_geom_angle_publ_flag
O2 C1 O1 124.87(13) . . ?
O2 C1 C2 116.35(13) . . ?
O1 C1 C2 118.70(13) . . ?
N1 C2 C1 113.15(13) . . ?
N1 C2 H2A 108.9 . . ?
C1 C2 H2A 108.9 . . ?
N1 C2 H2B 108.9 . . ?
C1 C2 H2B 108.9 . . ?
H2A C2 H2B 107.8 . . ?
N1 C3 C4 114.12(13) . . ?
N1 C3 H3A 108.7 . . ?
C4 C3 H3A 108.7 . . ?
N1 C3 H3B 108.7 . . ?
C4 C3 H3B 108.7 . . ?
H3A C3 H3B 107.6 . . ?
C5 C4 C3 109.21(16) . . ?
C5 C4 H4A 109.8 . . ?
C3 C4 H4A 109.8 . . ?
C5 C4 H4B 109.8 . . ?
C3 C4 H4B 109.8 . . ?
H4A C4 H4B 108.3 . . ?
N2 C5 C4 176.9(3) . . ?
C2 N1 C3 113.21(13) . . ?
C2 N1 Ni 107.47(9) . . ?
C3 N1 Ni 114.66(9) . . ?
C2 N1 H1 109.1(13) . . ?
C3 N1 H1 108.2(13) . . ?
Ni N1 H1 103.7(13) . . ?
C1 O1 Ni 114.14(9) . . ?
Ni O3 H3C 119.6(16) . . ?
Ni O3 H3D 118.8(17) . . ?
H3C O3 H3D 111(2) . . ?
O1 Ni O1 180.00(4) . 3 ?
O1 Ni N1 97.65(4) . 3 ?
O1 Ni N1 82.35(4) 3 3 ?
O1 Ni N1 82.35(4) . . ?
O1 Ni N1 97.65(4) 3 . ?
N1 Ni N1 180.00(2) 3 . ?
O1 Ni O3 94.28(5) . 3 ?
O1 Ni O3 85.72(5) 3 3 ?
N1 Ni O3 88.83(5) 3 3 ?
N1 Ni O3 91.17(5) . 3 ?
O1 Ni O3 85.72(5) . . ?
O1 Ni O3 94.28(5) 3 . ?
N1 Ni O3 91.17(5) 3 . ?
N1 Ni O3 88.83(5) . . ?
O3 Ni O3 180.00(6) 3 . ?

loop_
_geom_bond_atom_site_label_1
_geom_bond_atom_site_label_2
_geom_bond_distance
_geom_bond_site_symmetry_2
_geom_bond_publ_flag
C1 O2 1.2444(17) . ?
C1 O1 1.2633(18) . ?
C1 C2 1.518(2) . ?
C2 N1 1.465(2) . ?
C2 H2A 0.9700 . ?
C2 H2B 0.9700 . ?
C3 N1 1.4678(19) . ?
C3 C4 1.530(2) . ?
C3 H3A 0.9700 . ?
C3 H3B 0.9700 . ?
C4 C5 1.456(3) . ?
C4 H4A 0.9700 . ?
C4 H4B 0.9700 . ?
C5 N2 1.131(3) . ?
N1 Ni 2.0839(12) . ?
N1 H1 0.83(2) . ?
O1 Ni 2.0440(11) . ?
O3 Ni 2.1091(11) . ?
O3 H3C 0.819(16) . ?
O3 H3D 0.819(15) . ?
Ni O1 2.0440(11) 3 ?
Ni N1 2.0839(12) 3 ?
Ni O3 2.1091(11) 3 ?

loop_
_geom_hbond_atom_site_label_D
_geom_hbond_atom_site_label_H
_geom_hbond_atom_site_label_A
_geom_hbond_distance_DH
_geom_hbond_distance_HA
_geom_hbond_distance_DA
_geom_hbond_angle_DHA
_geom_hbond_site_symmetry_A
N1 H1 O2 0.83(2) 2.16(2) 2.9761(17) 166.9(18) 1_455
O3 H3D O2 0.819(15) 1.883(5) 2.6903(15) 168(2) 1_556
O3 H3C O1 0.819(16) 2.055(4) 2.8691(16) 172(2) 3_655

loop_
_geom_torsion_atom_site_label_1
_geom_torsion_atom_site_label_2
_geom_torsion_atom_site_label_3
_geom_torsion_atom_site_label_4
_geom_torsion
_geom_torsion_site_symmetry_1
_geom_torsion_site_symmetry_2
_geom_torsion_site_symmetry_3
_geom_torsion_site_symmetry_4
_geom_torsion_publ_flag
O2 C1 C2 N1 -173.92(14) . . . . ?
O1 C1 C2 N1 9.3(2) . . . . ?
N1 C3 C4 C5 -170.93(16) . . . . ?
C3 C4 C5 N2 7(5) . . . . ?
C1 C2 N1 C3 -147.10(14) . . . . ?
C1 C2 N1 Ni -19.45(17) . . . . ?
C4 C3 N1 C2 -60.79(19) . . . . ?
C4 C3 N1 Ni 175.42(12) . . . . ?
O2 C1 O1 Ni -169.59(11) . . . . ?
C2 C1 O1 Ni 6.94(17) . . . . ?
C1 O1 Ni O1 22.08(12) . . . 3 ?
C1 O1 Ni N1 165.58(10) . . . 3 ?
C1 O1 Ni N1 -14.42(10) . . . . ?
C1 O1 Ni O3 -105.02(10) . . . 3 ?
C1 O1 Ni O3 74.98(10) . . . . ?
C2 N1 Ni O1 17.99(11) . . . . ?
C3 N1 Ni O1 144.78(12) . . . . ?
C2 N1 Ni O1 -162.01(11) . . . 3 ?
C3 N1 Ni O1 -35.22(12) . . . 3 ?
C2 N1 Ni N1 -95(13) . . . 3 ?
C3 N1 Ni N1 32(13) . . . 3 ?
C2 N1 Ni O3 112.15(11) . . . 3 ?
C3 N1 Ni O3 -121.05(11) . . . 3 ?
C2 N1 Ni O3 -67.85(11) . . . . ?
C3 N1 Ni O3 58.95(11) . . . . ?
